data_4002367
loop_
_publ_author_name
'Adkin, J.J.'
'Hayward, M.A.'

_publ_section_title
;
 Ba Mn O(3-x) revisited: a structural and magnetic study
;
_journal_name_full 'Chemistry of Materials (1,1989-)'
_journal_page_first 755
_journal_page_last 762
_journal_volume 19
_journal_year 2007
_chemical_formula_sum 'Ba Mn O2.92'
_space_group_IT_number 187
_symmetry_space_group_name_Hall 'P -6 2'
_symmetry_space_group_name_H-M 'P -6 m 2'
_cell_angle_alpha 90
_cell_angle_beta 90
_cell_angle_gamma 120
_cell_formula_units_Z 6
_cell_length_a 5.6445
_cell_length_b 5.6445
_cell_length_c 13.9565
_cell_volume 385.086
_citation_journal_id_ASTM CMATEX
_cod_data_source_file Adkin_CMATEX_2007_1381.cif
_cod_data_source_block Ba1Mn1O2.92
_cod_original_cell_volume 385.0863
_cod_original_formula_sum 'Ba1 Mn1 O2.92'
_cod_database_code 4002367

loop_
_symmetry_equiv_pos_as_xyz
x,y,z
-x+y,-x,-z
-y,x-y,z
x,y,-z
-x+y,-x,z
-y,x-y,-z
-y,-x,-z
-x+y,y,z
x,x-y,-z
-y,-x,z
-x+y,y,-z
x,x-y,z

loop_
_atom_site_label
_atom_site_type_symbol
_atom_site_fract_x
_atom_site_fract_y
_atom_site_fract_z
_atom_site_occupancy
_atom_site_U_iso_or_equiv
O2 O-2 0.8497 -0.8497 0.5 0.952 0.0
Mn1 Mn+3 0 0 0.2363 1 0.0
Ba2 Ba+2 0.3333 0.6667 0.5 1 0.0
Ba4 Ba+2 0.6667 0.3333 0.3371 1 0.0
Ba1 Ba+2 0 0 0 1 0.0
O1 O-2 0.521 0.479 0 0.927 0.0
O3 O-2 0.8333 -0.8331 0.1651 0.998 0.0
Mn2 Mn+3 0 0 0.4138 1 0.0
Ba3 Ba+2 0.3333 0.6667 0.1669 1 0.0
O4 O-2 0.1489 -0.1489 0.32732 0.984 0.0
Mn3 Mn+3 0.6667 0.3333 0.0913 1 0.0
